data_7217737
loop_
_publ_author_name
'Laube, Markus'
'Tondera, Christoph'
'Sharma, Sai Kiran'
'Bechmann, Nicole'
'Pietzsch, Franz Jacob'
'Pigorsch, Arne'
'K\"ockerling, Martin'
'Wuest, Frank'
'Pietzsch, Jens'
'Kniess, Torsten'

_publ_section_title
;
 2,3-Diaryl-substituted Indole based COX-2 Inhibitors as Leads for Imaging
 Tracer Development
;
_journal_name_full 'RSC Advances'
_journal_paper_doi 10.1039/C4RA05650G
_journal_year 2014
_chemical_formula_moiety 'C15 H13 F O3 S'
_chemical_formula_sum 'C15 H13 F O3 S'
_chemical_formula_weight 292.31
_chemical_melting_point_gt 455
_chemical_melting_point_lt 458
_chemical_name_systematic
;
1-(4-Fluorophenyl)-2-[4-(methylsulfonyl)phenyl]-ethanone
;
_space_group_IT_number 2
_symmetry_cell_setting triclinic
_symmetry_space_group_name_Hall '-P 1'
_symmetry_space_group_name_H-M 'P -1'
_atom_sites_solution_hydrogens geom
_atom_sites_solution_primary direct
_atom_sites_solution_secondary difmap
_audit_creation_method 'ct.exe (M. K\"ockerling, 1996)'
_cell_angle_alpha 82.578(1)
_cell_angle_beta 88.938(1)
_cell_angle_gamma 72.577(1)
_cell_formula_units_Z 2
_cell_length_a 5.5241(2)
_cell_length_b 8.5534(2)
_cell_length_c 14.6136(4)
_cell_measurement_reflns_used 9964
_cell_measurement_temperature 173(2)
_cell_measurement_theta_max 34.98
_cell_measurement_theta_min 2.52
_cell_volume 653.14(3)
_computing_cell_refinement 'Bruker SAINT'
_computing_data_collection 'Bruker APEX2'
_computing_data_reduction 'Bruker SAINT'
_computing_molecular_graphics 'Bruker SHELXTL'
_computing_publication_material 'Bruker SHELXTL'
_computing_structure_refinement 'SHELXL-97 (Sheldrick, 1997)'
_computing_structure_solution 'SHELXS-97 (Sheldrick, 1990)'
_diffrn_ambient_temperature 173(2)
_diffrn_measured_fraction_theta_full 0.995
_diffrn_measured_fraction_theta_max 0.995
_diffrn_measurement_device_type 'Bruker APEX-II CCD'
_diffrn_measurement_method '\f and \w scans'
_diffrn_radiation_monochromator graphite
_diffrn_radiation_source 'fine-focus sealed tube'
_diffrn_radiation_type MoK\a
_diffrn_radiation_wavelength 0.71073
_diffrn_reflns_av_R_equivalents 0.0483
_diffrn_reflns_av_sigmaI/netI 0.0406
_diffrn_reflns_limit_h_max 9
_diffrn_reflns_limit_h_min -9
_diffrn_reflns_limit_k_max 14
_diffrn_reflns_limit_k_min -14
_diffrn_reflns_limit_l_max 23
_diffrn_reflns_limit_l_min -25
_diffrn_reflns_number 33122
_diffrn_reflns_theta_full 38.33
_diffrn_reflns_theta_max 38.33
_diffrn_reflns_theta_min 1.41
_exptl_absorpt_coefficient_mu 0.264
_exptl_absorpt_correction_T_max 0.9741
_exptl_absorpt_correction_T_min 0.9133
_exptl_absorpt_correction_type multi-scan
_exptl_absorpt_process_details 'Bruker-Nonius SADABS'
_exptl_crystal_colour colourless
_exptl_crystal_density_diffrn 1.486
_exptl_crystal_density_method 'not measured'
_exptl_crystal_description plate
_exptl_crystal_F_000 304
_exptl_crystal_size_max 0.35
_exptl_crystal_size_mid 0.15
_exptl_crystal_size_min 0.10
_refine_diff_density_max 0.487
_refine_diff_density_min -0.419
_refine_diff_density_rms 0.064
_refine_ls_extinction_method none
_refine_ls_goodness_of_fit_ref 1.042
_refine_ls_hydrogen_treatment constr
_refine_ls_matrix_type full
_refine_ls_number_parameters 182
_refine_ls_number_reflns 7225
_refine_ls_number_restraints 0
_refine_ls_restrained_S_all 1.042
_refine_ls_R_factor_all 0.0601
_refine_ls_R_factor_gt 0.0419
_refine_ls_shift/su_max 0.001
_refine_ls_shift/su_mean 0.000
_refine_ls_structure_factor_coef Fsqd
_refine_ls_weighting_details 'calc w=1/[\s^2^(Fo^2^)+(0.0577P)^2^+0.0923P] where P=(Fo^2^+2Fc^2^)/3'
_refine_ls_weighting_scheme calc
_refine_ls_wR_factor_gt 0.1100
_refine_ls_wR_factor_ref 0.1216
_reflns_number_gt 5510
_reflns_number_total 7225
_reflns_threshold_expression >2sigma(I)
_cod_data_source_file c4ra05650g2.cif
_cod_data_source_block AP-ML-2010
_cod_depositor_comments
;
The following automatic conversions were performed:

'_symmetry_cell_setting' value 'Triclinic' changed to 'triclinic'
according to
/usr/data/users/saulius/crontab/automatic-downloads/rss-feeds/RSC/lib/dictionaries/cif_core.dic
dictionary named 'cif_core.dic' version 2.4.2 from 2011-04-26.

Automatic conversion script
Id: cif_fix_values 2281 2013-09-26 08:29:07Z andrius 
;
_cod_original_sg_symbol_H-M P-1
_cod_database_code 7217737

loop_
_symmetry_equiv_pos_as_xyz
'x, y, z'
'-x, -y, -z'

loop_
_atom_site_label
_atom_site_type_symbol
_atom_site_fract_x
_atom_site_fract_y
_atom_site_fract_z
_atom_site_U_iso_or_equiv
_atom_site_adp_type
_atom_site_occupancy
_atom_site_symmetry_multiplicity
_atom_site_calc_flag
_atom_site_refinement_flags
F1 F -0.22961(13) 1.45906(8) 0.49046(6) 0.04010(17) Uani 1 1 d .
C1 C -0.18224(19) 1.32160(12) 0.44872(7) 0.02564(17) Uani 1 1 d .
C2 C -0.33777(19) 1.22212(12) 0.46729(7) 0.02530(17) Uani 1 1 d .
H2 H -0.4755 1.2496 0.5081 0.030 Uiso 1 1 calc R
C3 C -0.28612(17) 1.08035(11) 0.42419(6) 0.02163(15) Uani 1 1 d .
H3 H -0.3914 1.0104 0.4353 0.026 Uiso 1 1 calc R
C4 C -0.08229(16) 1.03909(10) 0.36494(5) 0.01849(14) Uani 1 1 d .
C5 C 0.06916(17) 1.14395(11) 0.34764(6) 0.02204(15) Uani 1 1 d .
H5 H 0.2075 1.1171 0.3070 0.026 Uiso 1 1 calc R
C6 C 0.01922(18) 1.28741(12) 0.38937(7) 0.02537(17) Uani 1 1 d .
H6 H 0.1206 1.3597 0.3774 0.030 Uiso 1 1 calc R
C7 C -0.03572(17) 0.88200(11) 0.32366(6) 0.01936(14) Uani 1 1 d .
O1 O -0.16650(15) 0.79099(9) 0.34292(5) 0.02794(15) Uani 1 1 d .
C8 C 0.18085(18) 0.84305(11) 0.25653(6) 0.02368(17) Uani 1 1 d .
H8A H 0.1419 0.9303 0.2027 0.028 Uiso 1 1 calc R
H8B H 0.3371 0.8469 0.2871 0.028 Uiso 1 1 calc R
C9 C 0.23217(17) 0.67779(11) 0.22243(6) 0.02057(15) Uani 1 1 d .
C10 C 0.46313(18) 0.55697(12) 0.24311(6) 0.02339(16) Uani 1 1 d .
H10 H 0.5841 0.5772 0.2817 0.028 Uiso 1 1 calc R
C11 C 0.51959(18) 0.40664(11) 0.20804(6) 0.02366(16) Uani 1 1 d .
H11 H 0.6776 0.3243 0.2225 0.028 Uiso 1 1 calc R
C12 C 0.34131(16) 0.37889(11) 0.15160(5) 0.01889(14) Uani 1 1 d .
C13 C 0.10714(17) 0.49740(12) 0.13099(6) 0.02203(15) Uani 1 1 d .
H13 H -0.0142 0.4764 0.0930 0.026 Uiso 1 1 calc R
C14 C 0.05336(17) 0.64667(12) 0.16675(6) 0.02305(16) Uani 1 1 d .
H14 H -0.1060 0.7281 0.1532 0.028 Uiso 1 1 calc R
S1 S 0.41777(4) 0.19231(3) 0.102666(14) 0.02033(6) Uani 1 1 d .
O2 O 0.57726(16) 0.06222(9) 0.16687(5) 0.03111(16) Uani 1 1 d .
O3 O 0.18518(14) 0.17128(10) 0.07094(6) 0.03173(16) Uani 1 1 d .
C16 C 0.5979(2) 0.22548(13) 0.00553(7) 0.02769(19) Uani 1 1 d .
H16A H 0.6427 0.1277 -0.0269 0.042 Uiso 1 1 calc R
H16B H 0.7532 0.2456 0.0255 0.042 Uiso 1 1 calc R
H16C H 0.4982 0.3216 -0.0360 0.042 Uiso 1 1 calc R

loop_
_atom_site_aniso_label
_atom_site_aniso_U_11
_atom_site_aniso_U_22
_atom_site_aniso_U_33
_atom_site_aniso_U_23
_atom_site_aniso_U_13
_atom_site_aniso_U_12
F1 0.0317(3) 0.0297(3) 0.0641(5) -0.0276(3) 0.0040(3) -0.0083(3)
C1 0.0226(4) 0.0198(4) 0.0345(4) -0.0100(3) -0.0034(3) -0.0034(3)
C2 0.0221(4) 0.0241(4) 0.0293(4) -0.0087(3) 0.0029(3) -0.0044(3)
C3 0.0209(4) 0.0213(4) 0.0237(3) -0.0048(3) 0.0028(3) -0.0071(3)
C4 0.0190(4) 0.0180(3) 0.0187(3) -0.0022(2) -0.0001(3) -0.0059(3)
C5 0.0208(4) 0.0216(4) 0.0254(4) -0.0037(3) 0.0015(3) -0.0088(3)
C6 0.0219(4) 0.0214(4) 0.0350(4) -0.0061(3) -0.0020(3) -0.0086(3)
C7 0.0211(4) 0.0188(3) 0.0192(3) -0.0030(3) 0.0016(3) -0.0073(3)
O1 0.0329(4) 0.0256(3) 0.0314(3) -0.0085(3) 0.0107(3) -0.0168(3)
C8 0.0246(4) 0.0212(4) 0.0286(4) -0.0078(3) 0.0077(3) -0.0105(3)
C9 0.0216(4) 0.0210(4) 0.0212(3) -0.0053(3) 0.0046(3) -0.0086(3)
C10 0.0226(4) 0.0239(4) 0.0250(4) -0.0049(3) -0.0037(3) -0.0082(3)
C11 0.0215(4) 0.0208(4) 0.0274(4) -0.0034(3) -0.0051(3) -0.0040(3)
C12 0.0186(4) 0.0191(3) 0.0199(3) -0.0030(3) 0.0010(3) -0.0069(3)
C13 0.0179(4) 0.0248(4) 0.0236(3) -0.0057(3) -0.0007(3) -0.0057(3)
C14 0.0179(4) 0.0236(4) 0.0265(4) -0.0058(3) 0.0005(3) -0.0035(3)
S1 0.02067(11) 0.01830(10) 0.02376(10) -0.00398(7) 0.00183(7) -0.00803(8)
O2 0.0376(4) 0.0197(3) 0.0329(3) 0.0003(3) -0.0015(3) -0.0054(3)
O3 0.0254(3) 0.0326(4) 0.0442(4) -0.0152(3) 0.0019(3) -0.0149(3)
C16 0.0301(5) 0.0284(5) 0.0271(4) -0.0079(3) 0.0085(3) -0.0111(4)

loop_
_atom_type_symbol
_atom_type_description
_atom_type_scat_dispersion_real
_atom_type_scat_dispersion_imag
_atom_type_scat_source
C C 0.0034 0.0017 'International Tables Vol C Tables 4.2.6.8 and 6.1.1.4'
H H 0.0000 0.0000 'International Tables Vol C Tables 4.2.6.8 and 6.1.1.4'
S S 0.1265 0.1256 'International Tables Vol C Tables 4.2.6.8 and 6.1.1.4'
O O 0.0114 0.0062 'International Tables Vol C Tables 4.2.6.8 and 6.1.1.4'
F F 0.0180 0.0106 'International Tables Vol C Tables 4.2.6.8 and 6.1.1.4'

loop_
_geom_angle_atom_site_label_1
_geom_angle_atom_site_label_2
_geom_angle_atom_site_label_3
_geom_angle
F1 C1 C2 118.31(9)
F1 C1 C6 118.43(9)
C2 C1 C6 123.26(8)
C1 C2 C3 117.75(8)
C1 C2 H2 121.1
C3 C2 H2 121.1
C2 C3 C4 121.12(8)
C2 C3 H3 119.4
C4 C3 H3 119.4
C3 C4 C5 119.20(8)
C3 C4 C7 117.64(7)
C5 C4 C7 123.16(7)
C6 C5 C4 120.61(8)
C6 C5 H5 119.7
C4 C5 H5 119.7
C1 C6 C5 118.06(8)
C1 C6 H6 121.0
C5 C6 H6 121.0
O1 C7 C4 121.23(8)
O1 C7 C8 122.11(8)
C4 C7 C8 116.66(7)
C9 C8 C7 114.53(7)
C9 C8 H8A 108.6
C7 C8 H8A 108.6
C9 C8 H8B 108.6
C7 C8 H8B 108.6
H8A C8 H8B 107.6
C10 C9 C14 119.42(8)
C10 C9 C8 120.00(8)
C14 C9 C8 120.53(8)
C9 C10 C11 120.85(8)
C9 C10 H10 119.6
C11 C10 H10 119.6
C12 C11 C10 118.94(8)
C12 C11 H11 120.5
C10 C11 H11 120.5
C11 C12 C13 121.17(8)
C11 C12 S1 119.10(7)
C13 C12 S1 119.71(7)
C14 C13 C12 119.19(8)
C14 C13 H13 120.4
C12 C13 H13 120.4
C13 C14 C9 120.41(8)
C13 C14 H14 119.8
C9 C14 H14 119.8
O2 S1 O3 117.92(5)
O2 S1 C16 108.30(5)
O3 S1 C16 108.20(5)
O2 S1 C12 108.85(4)
O3 S1 C12 108.14(4)
C16 S1 C12 104.63(4)
S1 C16 H16A 109.5
S1 C16 H16B 109.5
H16A C16 H16B 109.5
S1 C16 H16C 109.5
H16A C16 H16C 109.5
H16B C16 H16C 109.5

loop_
_geom_bond_atom_site_label_1
_geom_bond_atom_site_label_2
_geom_bond_distance
F1 C1 1.3484(11)
C1 C2 1.3803(14)
C1 C6 1.3824(14)
C2 C3 1.3899(12)
C2 H2 0.9500
C3 C4 1.3953(12)
C3 H3 0.9500
C4 C5 1.3969(12)
C4 C7 1.4940(11)
C5 C6 1.3922(13)
C5 H5 0.9500
C6 H6 0.9500
C7 O1 1.2164(11)
C7 C8 1.5188(12)
C8 C9 1.5045(12)
C8 H8A 0.9900
C8 H8B 0.9900
C9 C10 1.3896(13)
C9 C14 1.3971(13)
C10 C11 1.3919(13)
C10 H10 0.9500
C11 C12 1.3883(12)
C11 H11 0.9500
C12 C13 1.3935(13)
C12 S1 1.7654(9)
C13 C14 1.3896(13)
C13 H13 0.9500
C14 H14 0.9500
S1 O2 1.4382(8)
S1 O3 1.4422(8)
S1 C16 1.7602(9)
C16 H16A 0.9800
C16 H16B 0.9800
C16 H16C 0.9800
